data_7706710
loop_
_publ_author_name
'Ghosh, Subrata'
'Bagchi, Sukanya'
'Kamilya, Sujit'
'Mondal, Abhishake'

_publ_section_title
;
 Effect of ligand substituents and tuning the spin-state switching in
 manganese(iii) complexes.
;
_journal_issue 13
_journal_name_full 'Dalton transactions (Cambridge, England : 2003)'
_journal_page_first 4634
_journal_page_last 4642
_journal_paper_doi 10.1039/d1dt00284h
_journal_volume 50
_journal_year 2021
_chemical_formula_sum 'C46 H39 B Br2 Mn N4 O2'
_chemical_formula_weight 905.38
_space_group_crystal_system monoclinic
_space_group_IT_number 14
_space_group_name_Hall '-P 2yn'
_space_group_name_H-M_alt 'P 1 21/n 1'
_atom_sites_solution_hydrogens mixed
_audit_creation_method SHELXL-2018/3
_audit_update_record
;
2020-07-27 deposited with the CCDC.	2021-03-01 downloaded from the CCDC.
;
_cell_angle_alpha 90
_cell_angle_beta 115.7210(10)
_cell_angle_gamma 90
_cell_formula_units_Z 4
_cell_length_a 14.4374(3)
_cell_length_b 22.1423(4)
_cell_length_c 14.4488(3)
_cell_measurement_reflns_used 5602
_cell_measurement_temperature 240(2)
_cell_measurement_theta_max 30.610
_cell_measurement_theta_min 1.665
_cell_volume 4161.30(15)
_computing_cell_refinement 'Bruker SAINT'
_computing_data_collection 'Bruker APEX2'
_computing_data_reduction 'Bruker SAINT'
_computing_structure_refinement 'SHELXL-2018/3 (Sheldrick, 2018)'
_computing_structure_solution 'SHELXT 2014/5 (Sheldrick, 2014)'
_diffrn_ambient_temperature 240(2)
_diffrn_measured_fraction_theta_full 1.000
_diffrn_measured_fraction_theta_max 0.996
_diffrn_measurement_device_type 'Bruker APEX-II CCD'
_diffrn_measurement_method '\f and \w scans'
_diffrn_radiation_type MoK\a
_diffrn_radiation_wavelength 0.71073
_diffrn_reflns_av_R_equivalents 0.0571
_diffrn_reflns_av_unetI/netI 0.0323
_diffrn_reflns_Laue_measured_fraction_full 1.000
_diffrn_reflns_Laue_measured_fraction_max 0.996
_diffrn_reflns_limit_h_max 20
_diffrn_reflns_limit_h_min -20
_diffrn_reflns_limit_k_max 31
_diffrn_reflns_limit_k_min -31
_diffrn_reflns_limit_l_max 20
_diffrn_reflns_limit_l_min -20
_diffrn_reflns_number 169019
_diffrn_reflns_point_group_measured_fraction_full 1.000
_diffrn_reflns_point_group_measured_fraction_max 0.996
_diffrn_reflns_theta_full 25.242
_diffrn_reflns_theta_max 30.610
_diffrn_reflns_theta_min 1.665
_diffrn_source 'sealed tube'
_exptl_absorpt_coefficient_mu 2.280
_exptl_absorpt_correction_T_max 0.746
_exptl_absorpt_correction_T_min 0.643
_exptl_absorpt_correction_type multi-scan
_exptl_absorpt_process_details SADABS
_exptl_crystal_colour Brown
_exptl_crystal_density_diffrn 1.445
_exptl_crystal_description Parallelepiped
_exptl_crystal_F_000 1836
_exptl_crystal_size_max 0.48
_exptl_crystal_size_mid 0.32
_exptl_crystal_size_min 0.17
_refine_diff_density_max 0.817
_refine_diff_density_min -1.047
_refine_diff_density_rms 0.063
_refine_ls_extinction_method none
_refine_ls_goodness_of_fit_ref 1.019
_refine_ls_hydrogen_treatment mixed
_refine_ls_matrix_type full
_refine_ls_number_parameters 568
_refine_ls_number_reflns 12773
_refine_ls_number_restraints 0
_refine_ls_restrained_S_all 1.019
_refine_ls_R_factor_all 0.0866
_refine_ls_R_factor_gt 0.0455
_refine_ls_shift/su_max 0.003
_refine_ls_shift/su_mean 0.000
_refine_ls_structure_factor_coef Fsqd
_refine_ls_weighting_details 'w=1/[\s^2^(Fo^2^)+(0.0505P)^2^+3.0460P] where P=(Fo^2^+2Fc^2^)/3'
_refine_ls_weighting_scheme calc
_refine_ls_wR_factor_gt 0.1072
_refine_ls_wR_factor_ref 0.1260
_reflns_Friedel_coverage 0.000
_reflns_number_gt 8178
_reflns_number_total 12773
_reflns_threshold_expression 'I > 2\s(I)'
_cod_data_source_file d1dt00284h2.cif
_cod_data_source_block Complex2_240K
_cod_depositor_comments 'Adding full bibliography for 7706708--7706712.cif.'
_cod_original_sg_symbol_H-M 'P 21/n'
_cod_database_code 7706710
_shelx_shelxl_version_number 2018/3
_shelx_space_group_comment
;
The symmetry employed for this shelxl refinement is uniquely defined
by the following loop, which should always be used as a source of
symmetry information in preference to the above space-group names.
They are only intended as comments.
;
_shelx_estimated_absorpt_t_min 0.663
_shelx_estimated_absorpt_t_max 0.846

loop_
_space_group_symop_operation_xyz
'x, y, z'
'-x+1/2, y+1/2, -z+1/2'
'-x, -y, -z'
'x-1/2, -y-1/2, z-1/2'

loop_
_atom_site_label
_atom_site_type_symbol
_atom_site_fract_x
_atom_site_fract_y
_atom_site_fract_z
_atom_site_U_iso_or_equiv
_atom_site_adp_type
_atom_site_occupancy
_atom_site_site_symmetry_order
_atom_site_calc_flag
_atom_site_refinement_flags_posn
_atom_site_refinement_flags_adp
_atom_site_refinement_flags_occupancy
_atom_site_disorder_assembly
_atom_site_disorder_group
Br2 Br 0.17277(3) 0.46752(2) 0.73623(4) 0.08601(15) Uani 1 1 d . . . . .
Br1 Br 1.07329(2) 0.47894(2) 1.27504(3) 0.06811(11) Uani 1 1 d . . . . .
Mn1 Mn 0.66500(3) 0.31642(2) 0.85465(3) 0.03394(9) Uani 1 1 d . . . . .
O2 O 0.52409(12) 0.30304(7) 0.79799(13) 0.0393(4) Uani 1 1 d . . . . .
O1 O 0.80761(12) 0.32640(8) 0.91295(13) 0.0416(4) Uani 1 1 d . . . . .
N1 N 0.67765(16) 0.21855(10) 0.86240(16) 0.0418(5) Uani 1 1 d . . . . .
C22 C 0.86276(17) 0.36003(12) 0.99386(18) 0.0389(5) Uani 1 1 d . . . . .
N4 N 0.68030(16) 0.31088(10) 1.00594(17) 0.0423(5) Uani 1 1 d . . . . .
N3 N 0.63605(15) 0.40487(9) 0.80649(15) 0.0386(4) Uani 1 1 d . . . . .
N2 N 0.67265(15) 0.30013(10) 0.70822(16) 0.0420(5) Uani 1 1 d . . . . .
C7 C 0.46105(17) 0.40451(11) 0.78788(17) 0.0349(5) Uani 1 1 d . . . . .
C8 C 0.3763(2) 0.44151(12) 0.7706(2) 0.0431(6) Uani 1 1 d . . . . .
H8 H 0.381824 0.483172 0.766503 0.052 Uiso 1 1 calc R U . . .
C12 C 0.45083(17) 0.34147(11) 0.79118(17) 0.0335(5) Uani 1 1 d . . . . .
C11 C 0.35726(18) 0.31819(12) 0.7815(2) 0.0410(5) Uani 1 1 d . . . . .
H11 H 0.350167 0.276660 0.785600 0.049 Uiso 1 1 calc R U . . .
C18 C 0.9026(2) 0.40311(12) 1.1610(2) 0.0459(6) Uani 1 1 d . . . . .
H18 H 0.887756 0.407480 1.217164 0.055 Uiso 1 1 calc R U . . .
C6 C 0.55096(19) 0.43242(12) 0.78638(19) 0.0400(5) Uani 1 1 d . . . . .
C17 C 0.83845(18) 0.36812(11) 1.07743(19) 0.0391(5) Uani 1 1 d . . . . .
C27 C 0.5831(2) 0.67572(15) 0.47931(19) 0.0482(6) Uani 1 1 d . . . . .
H27 H 0.593213 0.706989 0.441681 0.058 Uiso 1 1 calc R U . . .
C10 C 0.27557(19) 0.35501(12) 0.7660(2) 0.0448(6) Uani 1 1 d . . . . .
H10 H 0.213813 0.338670 0.759880 0.054 Uiso 1 1 calc R U . . .
C3 C 0.7354(2) 0.34355(14) 0.6810(2) 0.0490(6) Uani 1 1 d . . . . .
H3A H 0.733408 0.332008 0.615403 0.059 Uiso 1 1 calc R U . . .
H3B H 0.806283 0.341167 0.732238 0.059 Uiso 1 1 calc R U . . .
C24 C 0.5492(2) 0.58449(13) 0.5890(2) 0.0502(6) Uani 1 1 d . . . . .
H24 H 0.538143 0.552674 0.624998 0.060 Uiso 1 1 calc R U . . .
C21 C 0.9520(2) 0.38773(14) 0.9985(2) 0.0522(7) Uani 1 1 d . . . . .
H21 H 0.970556 0.381930 0.944981 0.063 Uiso 1 1 calc R U . . .
C23 C 0.5156(2) 0.64233(12) 0.59973(19) 0.0425(6) Uani 1 1 d . . . . .
C2 C 0.7099(2) 0.23766(13) 0.7122(2) 0.0511(7) Uani 1 1 d . . . . .
H2A H 0.783682 0.236193 0.753763 0.061 Uiso 1 1 calc R U . . .
H2B H 0.695554 0.224055 0.643444 0.061 Uiso 1 1 calc R U . . .
C36 C 0.4742(3) 0.59735(15) 0.8446(2) 0.0586(8) Uani 1 1 d . . . . .
H36 H 0.404399 0.605182 0.821141 0.070 Uiso 1 1 calc R U . . .
C9 C 0.2860(2) 0.41656(12) 0.7597(2) 0.0463(6) Uani 1 1 d . . . . .
C16 C 0.7532(2) 0.33627(13) 1.0828(2) 0.0445(6) Uani 1 1 d . . . . .
C13 C 0.6127(2) 0.18674(12) 0.9026(2) 0.0478(6) Uani 1 1 d . . . . .
H13A H 0.623552 0.143585 0.901067 0.057 Uiso 1 1 calc R U . . .
H13B H 0.541045 0.194922 0.857891 0.057 Uiso 1 1 calc R U . . .
C15 C 0.6106(2) 0.26984(14) 1.0263(2) 0.0508(7) Uani 1 1 d . . . . .
H15A H 0.539832 0.278986 0.979882 0.061 Uiso 1 1 calc R U . . .
H15B H 0.619173 0.275494 1.096158 0.061 Uiso 1 1 calc R U . . .
C19 C 0.98696(19) 0.43098(12) 1.1612(2) 0.0472(6) Uani 1 1 d . . . . .
C5 C 0.70814(19) 0.43546(13) 0.7747(2) 0.0457(6) Uani 1 1 d . . . . .
H5A H 0.777947 0.430687 0.827397 0.055 Uiso 1 1 calc R U . . .
H5B H 0.692608 0.478280 0.765567 0.055 Uiso 1 1 calc R U . . .
C35 C 0.5222(2) 0.61580(13) 0.7842(2) 0.0497(7) Uani 1 1 d . . . . .
C28 C 0.53493(19) 0.68733(12) 0.54277(19) 0.0424(5) Uani 1 1 d . . . . .
H28 H 0.514847 0.726703 0.547318 0.051 Uiso 1 1 calc R U . . .
C20 C 1.0125(2) 0.42319(14) 1.0802(2) 0.0540(7) Uani 1 1 d . . . . .
H20 H 1.070528 0.441950 1.081178 0.065 Uiso 1 1 calc R U . . .
C14 C 0.6348(2) 0.20508(14) 1.0113(2) 0.0520(7) Uani 1 1 d . . . . .
H14A H 0.595826 0.178799 1.035081 0.062 Uiso 1 1 calc R U . . .
H14B H 0.707123 0.197900 1.054937 0.062 Uiso 1 1 calc R U . . .
C25 C 0.5986(2) 0.57259(15) 0.5268(2) 0.0576(8) Uani 1 1 d . . . . .
H25 H 0.619938 0.533506 0.522336 0.069 Uiso 1 1 calc R U . . .
C30 C 0.3102(3) 0.57753(15) 0.5758(2) 0.0589(8) Uani 1 1 d . . . . .
H30 H 0.359073 0.554266 0.566493 0.071 Uiso 1 1 calc R U . . .
C4 C 0.6986(2) 0.40816(13) 0.6742(2) 0.0490(6) Uani 1 1 d . . . . .
H4A H 0.626960 0.409853 0.624619 0.059 Uiso 1 1 calc R U . . .
H4B H 0.737304 0.433025 0.648154 0.059 Uiso 1 1 calc R U . . .
C26 C 0.6159(2) 0.61830(16) 0.4720(2) 0.0558(8) Uani 1 1 d . . . . .
H26 H 0.649132 0.610606 0.430634 0.067 Uiso 1 1 calc R U . . .
C40 C 0.6273(3) 0.60183(18) 0.8253(2) 0.0686(9) Uani 1 1 d . . . . .
H40 H 0.664140 0.613382 0.789029 0.082 Uiso 1 1 calc R U . . .
C29 C 0.3406(2) 0.63182(14) 0.6264(2) 0.0517(7) Uani 1 1 d . . . . .
C37 C 0.5250(4) 0.56786(19) 0.9379(3) 0.0809(11) Uani 1 1 d . . . . .
H37 H 0.489452 0.557317 0.975892 0.097 Uiso 1 1 calc R U . . .
C1 C 0.6567(2) 0.19698(13) 0.7579(2) 0.0497(6) Uani 1 1 d . . . . .
H1A H 0.583237 0.197108 0.714567 0.060 Uiso 1 1 calc R U . . .
H1B H 0.681527 0.155923 0.761582 0.060 Uiso 1 1 calc R U . . .
B1 B 0.4612(3) 0.65454(14) 0.6782(2) 0.0479(7) Uani 1 1 d . . . . .
C39 C 0.6788(3) 0.5713(2) 0.9182(3) 0.0900(13) Uani 1 1 d . . . . .
H39 H 0.748361 0.562590 0.942181 0.108 Uiso 1 1 calc R U . . .
C31 C 0.2106(3) 0.5557(2) 0.5380(3) 0.0783(11) Uani 1 1 d . . . . .
H31 H 0.193729 0.519118 0.502979 0.094 Uiso 1 1 calc R U . . .
C34 C 0.2631(3) 0.6632(2) 0.6393(3) 0.0803(11) Uani 1 1 d . . . . .
H34 H 0.279134 0.700005 0.673599 0.096 Uiso 1 1 calc R U . . .
C32 C 0.1371(3) 0.5879(3) 0.5523(3) 0.0964(14) Uani 1 1 d . . . . .
H32 H 0.070151 0.573561 0.527794 0.116 Uiso 1 1 calc R U . . .
C38 C 0.6275(4) 0.5542(2) 0.9744(3) 0.0939(14) Uani 1 1 d . . . . .
H38 H 0.661531 0.533635 1.036201 0.113 Uiso 1 1 calc R U . . .
C33 C 0.1642(3) 0.6419(3) 0.6035(4) 0.1055(16) Uani 1 1 d . . . . .
H33 H 0.115237 0.664307 0.614174 0.127 Uiso 1 1 calc R U . . .
C41A C 0.4831(6) 0.7252(4) 0.7214(6) 0.0431(15) Uani 0.645(11) 1 d . . P A 1
C46A C 0.5473(5) 0.7420(3) 0.8240(5) 0.0493(15) Uani 0.645(11) 1 d . . P A 1
C42A C 0.4282(6) 0.7711(3) 0.6516(7) 0.0584(19) Uani 0.645(11) 1 d . . P A 1
C43A C 0.4434(10) 0.8334(5) 0.6873(13) 0.073(3) Uani 0.645(11) 1 d . . P A 1
C44A C 0.5067(7) 0.8472(4) 0.7878(8) 0.071(2) Uani 0.645(11) 1 d . . P A 1
C45A C 0.5578(5) 0.8021(3) 0.8552(6) 0.066(2) Uani 0.645(11) 1 d . . P A 1
C42B C 0.3714(11) 0.7609(4) 0.5899(10) 0.057(3) Uani 0.355(11) 1 d . . P A 2
C46B C 0.5068(10) 0.7583(7) 0.7705(14) 0.066(4) Uani 0.355(11) 1 d . . P A 2
C43B C 0.3727(14) 0.8250(5) 0.5957(15) 0.091(6) Uani 0.355(11) 1 d . . P A 2
C41B C 0.4425(10) 0.7277(6) 0.6807(11) 0.041(3) Uani 0.355(11) 1 d . . P A 2
C45B C 0.502(2) 0.8253(9) 0.763(4) 0.115(11) Uani 0.355(11) 1 d . . P A 2
C44B C 0.430(2) 0.8571(7) 0.673(3) 0.094(8) Uani 0.355(11) 1 d . . P A 2
H6 H 0.541(2) 0.4755(13) 0.763(2) 0.050(8) Uiso 1 1 d . . . . .
H H 0.759(2) 0.3335(13) 1.149(2) 0.052(8) Uiso 1 1 d . . . . .

loop_
_atom_site_aniso_label
_atom_site_aniso_U_11
_atom_site_aniso_U_22
_atom_site_aniso_U_33
_atom_site_aniso_U_23
_atom_site_aniso_U_13
_atom_site_aniso_U_12
Br2 0.0618(2) 0.0603(2) 0.1592(4) 0.0317(2) 0.0696(3) 0.02627(16)
Br1 0.05026(18) 0.05501(19) 0.0844(2) -0.02558(16) 0.01556(16) -0.01124(14)
Mn1 0.02681(16) 0.04053(19) 0.03558(18) 0.00074(15) 0.01455(14) -0.00032(14)
O2 0.0279(8) 0.0386(9) 0.0510(10) 0.0002(7) 0.0167(7) 0.0006(7)
O1 0.0291(8) 0.0601(11) 0.0366(9) -0.0043(8) 0.0151(7) -0.0017(7)
N1 0.0377(11) 0.0440(12) 0.0429(11) -0.0010(9) 0.0169(9) 0.0021(9)
C22 0.0280(11) 0.0471(14) 0.0399(13) 0.0016(10) 0.0132(10) 0.0028(10)
N4 0.0345(10) 0.0506(13) 0.0482(12) -0.0079(10) 0.0240(9) -0.0068(9)
N3 0.0331(10) 0.0449(11) 0.0408(11) -0.0005(9) 0.0189(9) -0.0053(8)
N2 0.0348(10) 0.0525(13) 0.0395(11) -0.0025(9) 0.0168(9) -0.0023(9)
C7 0.0343(11) 0.0388(12) 0.0345(11) 0.0011(9) 0.0178(10) 0.0004(9)
C8 0.0451(14) 0.0372(13) 0.0547(15) 0.0042(11) 0.0289(12) 0.0050(10)
C12 0.0298(11) 0.0402(12) 0.0309(11) 0.0007(9) 0.0135(9) 0.0028(9)
C11 0.0347(12) 0.0373(13) 0.0534(15) 0.0019(11) 0.0215(11) -0.0007(10)
C18 0.0427(14) 0.0434(14) 0.0515(15) -0.0097(12) 0.0204(12) -0.0012(11)
C6 0.0393(13) 0.0415(14) 0.0423(13) 0.0014(11) 0.0207(11) -0.0026(10)
C17 0.0322(11) 0.0415(13) 0.0442(13) -0.0030(10) 0.0172(10) 0.0004(10)
C27 0.0373(13) 0.0735(19) 0.0324(12) -0.0017(12) 0.0139(10) -0.0052(13)
C10 0.0338(12) 0.0507(15) 0.0555(15) 0.0035(12) 0.0248(12) 0.0026(11)
C3 0.0415(14) 0.0700(19) 0.0426(14) -0.0026(13) 0.0249(12) -0.0042(13)
C24 0.0646(18) 0.0448(15) 0.0440(14) -0.0030(11) 0.0264(13) 0.0056(13)
C21 0.0334(13) 0.073(2) 0.0509(16) -0.0014(14) 0.0195(12) -0.0070(13)
C23 0.0518(15) 0.0423(13) 0.0372(13) -0.0035(10) 0.0228(11) 0.0004(11)
C2 0.0503(15) 0.0595(17) 0.0455(15) -0.0093(13) 0.0226(13) 0.0042(13)
C36 0.076(2) 0.0610(19) 0.0480(16) -0.0007(14) 0.0353(16) -0.0080(15)
C9 0.0426(14) 0.0467(15) 0.0600(16) 0.0082(12) 0.0320(13) 0.0139(11)
C16 0.0426(14) 0.0536(15) 0.0434(14) -0.0080(12) 0.0245(12) -0.0054(11)
C13 0.0462(14) 0.0415(14) 0.0559(16) 0.0028(12) 0.0226(13) -0.0032(11)
C15 0.0461(15) 0.0656(18) 0.0496(15) -0.0046(13) 0.0293(13) -0.0132(13)
C19 0.0351(13) 0.0390(13) 0.0581(16) -0.0057(12) 0.0114(12) -0.0007(10)
C5 0.0358(12) 0.0522(15) 0.0530(15) 0.0044(12) 0.0230(12) -0.0088(11)
C35 0.0620(17) 0.0537(16) 0.0368(13) -0.0120(11) 0.0248(13) -0.0184(13)
C28 0.0422(13) 0.0497(15) 0.0377(12) 0.0005(11) 0.0195(11) 0.0008(11)
C20 0.0347(13) 0.0598(18) 0.0644(18) 0.0021(14) 0.0185(13) -0.0070(12)
C14 0.0464(15) 0.0593(17) 0.0509(16) 0.0088(13) 0.0218(13) -0.0087(13)
C25 0.0566(17) 0.0633(19) 0.0516(17) -0.0190(14) 0.0222(14) 0.0085(14)
C30 0.070(2) 0.0639(19) 0.0522(17) -0.0047(14) 0.0355(16) -0.0100(16)
C4 0.0405(13) 0.0647(18) 0.0461(14) 0.0090(13) 0.0226(12) -0.0083(12)
C26 0.0413(14) 0.089(2) 0.0378(14) -0.0195(15) 0.0179(12) -0.0002(14)
C40 0.064(2) 0.095(3) 0.0464(17) -0.0168(17) 0.0235(15) -0.0221(19)
C29 0.0660(18) 0.0588(17) 0.0382(14) 0.0013(12) 0.0301(14) 0.0065(14)
C37 0.109(3) 0.094(3) 0.055(2) 0.0088(19) 0.050(2) -0.001(2)
C1 0.0500(15) 0.0484(15) 0.0511(15) -0.0085(12) 0.0223(13) 0.0019(12)
B1 0.070(2) 0.0401(16) 0.0486(17) -0.0062(13) 0.0394(16) -0.0052(14)
C39 0.070(2) 0.139(4) 0.0462(19) -0.010(2) 0.0114(18) -0.002(2)
C31 0.088(3) 0.094(3) 0.054(2) -0.0085(18) 0.0321(19) -0.024(2)
C34 0.065(2) 0.095(3) 0.079(2) -0.015(2) 0.030(2) 0.011(2)
C32 0.059(2) 0.142(4) 0.078(3) 0.008(3) 0.020(2) -0.008(3)
C38 0.103(3) 0.131(4) 0.0433(19) 0.010(2) 0.027(2) 0.009(3)
C33 0.065(3) 0.134(4) 0.110(4) -0.019(3) 0.031(3) 0.016(3)
C41A 0.047(4) 0.046(3) 0.049(4) -0.004(3) 0.033(3) -0.003(3)
C46A 0.047(3) 0.052(3) 0.061(4) -0.021(3) 0.035(3) -0.015(2)
C42A 0.080(5) 0.045(3) 0.081(5) 0.006(3) 0.064(4) 0.010(3)
C43A 0.086(6) 0.045(5) 0.132(8) 0.016(7) 0.089(6) 0.019(6)
C44A 0.068(4) 0.049(4) 0.131(7) -0.019(4) 0.075(5) -0.009(4)
C45A 0.063(4) 0.052(3) 0.109(5) -0.025(3) 0.062(4) -0.017(3)
C42B 0.082(8) 0.041(5) 0.057(6) 0.008(4) 0.040(6) 0.011(5)
C46B 0.052(7) 0.069(8) 0.099(12) -0.053(9) 0.054(8) -0.029(6)
C43B 0.141(14) 0.049(7) 0.148(14) 0.027(7) 0.125(13) 0.029(7)
C41B 0.047(6) 0.039(5) 0.054(7) -0.006(6) 0.037(5) -0.005(5)
C45B 0.115(16) 0.057(13) 0.25(3) -0.073(18) 0.15(2) -0.037(13)
C44B 0.127(15) 0.032(7) 0.20(2) -0.021(11) 0.137(17) -0.006(9)

loop_
_atom_type_symbol
_atom_type_description
_atom_type_scat_dispersion_real
_atom_type_scat_dispersion_imag
_atom_type_scat_source
H H 0.0000 0.0000 'International Tables Vol C Tables 4.2.6.8 and 6.1.1.4'
C C 0.0033 0.0016 'International Tables Vol C Tables 4.2.6.8 and 6.1.1.4'
N N 0.0061 0.0033 'International Tables Vol C Tables 4.2.6.8 and 6.1.1.4'
O O 0.0106 0.0060 'International Tables Vol C Tables 4.2.6.8 and 6.1.1.4'
Mn Mn 0.3368 0.7283 'International Tables Vol C Tables 4.2.6.8 and 6.1.1.4'
Br Br -0.2901 2.4595 'International Tables Vol C Tables 4.2.6.8 and 6.1.1.4'
B B 0.0013 0.0007 'International Tables Vol C Tables 4.2.6.8 and 6.1.1.4'

loop_
_geom_angle_atom_site_label_1
_geom_angle_atom_site_label_2
_geom_angle_atom_site_label_3
_geom_angle
_geom_angle_site_symmetry_1
_geom_angle_site_symmetry_3
_geom_angle_publ_flag
O2 Mn1 O1 177.58(8) . . ?
O2 Mn1 N3 88.85(8) . . ?
O1 Mn1 N3 93.56(8) . . ?
O2 Mn1 N4 92.85(8) . . ?
O1 Mn1 N4 86.57(7) . . ?
N3 Mn1 N4 108.72(8) . . ?
O2 Mn1 N1 85.14(8) . . ?
O1 Mn1 N1 92.48(8) . . ?
N3 Mn1 N1 164.94(8) . . ?
N4 Mn1 N1 85.39(8) . . ?
O2 Mn1 N2 93.02(8) . . ?
O1 Mn1 N2 86.99(7) . . ?
N3 Mn1 N2 85.32(8) . . ?
N4 Mn1 N2 164.88(9) . . ?
N1 Mn1 N2 81.24(8) . . ?
C12 O2 Mn1 127.98(15) . . ?
C22 O1 Mn1 126.04(15) . . ?
C13 N1 C1 111.3(2) . . ?
C13 N1 Mn1 116.23(16) . . ?
C1 N1 Mn1 107.03(16) . . ?
O1 C22 C21 118.5(2) . . ?
O1 C22 C17 123.5(2) . . ?
C21 C22 C17 118.0(2) . . ?
C16 N4 C15 118.1(2) . . ?
C16 N4 Mn1 123.47(17) . . ?
C15 N4 Mn1 118.02(16) . . ?
C6 N3 C5 116.5(2) . . ?
C6 N3 Mn1 124.13(17) . . ?
C5 N3 Mn1 118.40(16) . . ?
C2 N2 C3 111.3(2) . . ?
C2 N2 Mn1 106.66(16) . . ?
C3 N2 Mn1 116.10(16) . . ?
C8 C7 C12 119.3(2) . . ?
C8 C7 C6 117.8(2) . . ?
C12 C7 C6 122.2(2) . . ?
C9 C8 C7 120.1(2) . . ?
C9 C8 H8 119.9 . . ?
C7 C8 H8 119.9 . . ?
O2 C12 C11 118.4(2) . . ?
O2 C12 C7 123.1(2) . . ?
C11 C12 C7 118.3(2) . . ?
C10 C11 C12 121.6(2) . . ?
C10 C11 H11 119.2 . . ?
C12 C11 H11 119.2 . . ?
C19 C18 C17 120.7(3) . . ?
C19 C18 H18 119.7 . . ?
C17 C18 H18 119.7 . . ?
N3 C6 C7 124.7(2) . . ?
N3 C6 H6 120.7(17) . . ?
C7 C6 H6 114.4(17) . . ?
C18 C17 C22 119.6(2) . . ?
C18 C17 C16 118.9(2) . . ?
C22 C17 C16 121.2(2) . . ?
C26 C27 C28 120.5(3) . . ?
C26 C27 H27 119.8 . . ?
C28 C27 H27 119.8 . . ?
C11 C10 C9 119.2(2) . . ?
C11 C10 H10 120.4 . . ?
C9 C10 H10 120.4 . . ?
N2 C3 C4 113.0(2) . . ?
N2 C3 H3A 109.0 . . ?
C4 C3 H3A 109.0 . . ?
N2 C3 H3B 109.0 . . ?
C4 C3 H3B 109.0 . . ?
H3A C3 H3B 107.8 . . ?
C25 C24 C23 122.9(3) . . ?
C25 C24 H24 118.6 . . ?
C23 C24 H24 118.6 . . ?
C20 C21 C22 121.3(3) . . ?
C20 C21 H21 119.3 . . ?
C22 C21 H21 119.3 . . ?
C28 C23 C24 114.8(2) . . ?
C28 C23 B1 124.2(2) . . ?
C24 C23 B1 121.0(2) . . ?
N2 C2 C1 109.3(2) . . ?
N2 C2 H2A 109.8 . . ?
C1 C2 H2A 109.8 . . ?
N2 C2 H2B 109.8 . . ?
C1 C2 H2B 109.8 . . ?
H2A C2 H2B 108.3 . . ?
C37 C36 C35 123.4(3) . . ?
C37 C36 H36 118.3 . . ?
C35 C36 H36 118.3 . . ?
C8 C9 C10 121.3(2) . . ?
C8 C9 Br2 119.3(2) . . ?
C10 C9 Br2 119.40(19) . . ?
N4 C16 C17 124.3(2) . . ?
N4 C16 H 122.9(19) . . ?
C17 C16 H 112.7(19) . . ?
N1 C13 C14 113.3(2) . . ?
N1 C13 H13A 108.9 . . ?
C14 C13 H13A 108.9 . . ?
N1 C13 H13B 108.9 . . ?
C14 C13 H13B 108.9 . . ?
H13A C13 H13B 107.7 . . ?
N4 C15 C14 109.6(2) . . ?
N4 C15 H15A 109.8 . . ?
C14 C15 H15A 109.8 . . ?
N4 C15 H15B 109.8 . . ?
C14 C15 H15B 109.8 . . ?
H15A C15 H15B 108.2 . . ?
C18 C19 C20 120.5(3) . . ?
C18 C19 Br1 120.3(2) . . ?
C20 C19 Br1 119.2(2) . . ?
N3 C5 C4 109.3(2) . . ?
N3 C5 H5A 109.8 . . ?
C4 C5 H5A 109.8 . . ?
N3 C5 H5B 109.8 . . ?
C4 C5 H5B 109.8 . . ?
H5A C5 H5B 108.3 . . ?
C36 C35 C40 114.3(3) . . ?
C36 C35 B1 121.9(3) . . ?
C40 C35 B1 123.7(3) . . ?
C27 C28 C23 122.7(3) . . ?
C27 C28 H28 118.6 . . ?
C23 C28 H28 118.6 . . ?
C21 C20 C19 119.8(3) . . ?
C21 C20 H20 120.1 . . ?
C19 C20 H20 120.1 . . ?
C15 C14 C13 116.4(2) . . ?
C15 C14 H14A 108.2 . . ?
C13 C14 H14A 108.2 . . ?
C15 C14 H14B 108.2 . . ?
C13 C14 H14B 108.2 . . ?
H14A C14 H14B 107.3 . . ?
C26 C25 C24 120.3(3) . . ?
C26 C25 H25 119.9 . . ?
C24 C25 H25 119.9 . . ?
C29 C30 C31 123.5(3) . . ?
C29 C30 H30 118.2 . . ?
C31 C30 H30 118.2 . . ?
C3 C4 C5 115.4(2) . . ?
C3 C4 H4A 108.4 . . ?
C5 C4 H4A 108.4 . . ?
C3 C4 H4B 108.4 . . ?
C5 C4 H4B 108.4 . . ?
H4A C4 H4B 107.5 . . ?
C25 C26 C27 118.8(3) . . ?
C25 C26 H26 120.6 . . ?
C27 C26 H26 120.6 . . ?
C39 C40 C35 122.7(3) . . ?
C39 C40 H40 118.6 . . ?
C35 C40 H40 118.6 . . ?
C30 C29 C34 114.6(3) . . ?
C30 C29 B1 122.6(3) . . ?
C34 C29 B1 122.5(3) . . ?
C38 C37 C36 120.3(4) . . ?
C38 C37 H37 119.8 . . ?
C36 C37 H37 119.8 . . ?
N1 C1 C2 109.6(2) . . ?
N1 C1 H1A 109.7 . . ?
C2 C1 H1A 109.7 . . ?
N1 C1 H1B 109.7 . . ?
C2 C1 H1B 109.7 . . ?
H1A C1 H1B 108.2 . . ?
C35 B1 C41B 121.4(6) . . ?
C35 B1 C29 107.3(2) . . ?
C41B B1 C29 99.2(5) . . ?
C35 B1 C23 109.4(2) . . ?
C41B B1 C23 107.9(5) . . ?
C29 B1 C23 111.2(2) . . ?
C35 B1 C41A 101.8(3) . . ?
C29 B1 C41A 116.7(3) . . ?
C23 B1 C41A 109.9(3) . . ?
C38 C39 C40 120.4(4) . . ?
C38 C39 H39 119.8 . . ?
C40 C39 H39 119.8 . . ?
C32 C31 C30 119.9(4) . . ?
C32 C31 H31 120.0 . . ?
C30 C31 H31 120.0 . . ?
C33 C34 C29 122.8(4) . . ?
C33 C34 H34 118.6 . . ?
C29 C34 H34 118.6 . . ?
C31 C32 C33 118.6(4) . . ?
C31 C32 H32 120.7 . . ?
C33 C32 H32 120.7 . . ?
C39 C38 C37 118.8(4) . . ?
C39 C38 H38 120.6 . . ?
C37 C38 H38 120.6 . . ?
C32 C33 C34 120.6(4) . . ?
C32 C33 H33 119.7 . . ?
C34 C33 H33 119.7 . . ?
C42A C41A C46A 118.1(6) . . ?
C42A C41A B1 117.0(5) . . ?
C46A C41A B1 124.8(5) . . ?
C45A C46A C41A 121.3(7) . . ?
C41A C42A C43A 118.6(8) . . ?
C44A C43A C42A 121.0(10) . . ?
C45A C44A C43A 119.8(9) . . ?
C44A C45A C46A 121.3(7) . . ?
C43B C42B C41B 117.6(13) . . ?
C41B C46B C45B 115(2) . . ?
C44B C43B C42B 126.5(19) . . ?
C46B C41B C42B 120.7(12) . . ?
C46B C41B B1 116.7(10) . . ?
C42B C41B B1 122.2(9) . . ?
C44B C45B C46B 123(3) . . ?
C43B C44B C45B 117.1(17) . . ?

loop_
_geom_bond_atom_site_label_1
_geom_bond_atom_site_label_2
_geom_bond_distance
_geom_bond_site_symmetry_2
_geom_bond_publ_flag
Br2 C9 1.892(2) . ?
Br1 C19 1.899(3) . ?
Mn1 O2 1.8578(16) . ?
Mn1 O1 1.8687(16) . ?
Mn1 N3 2.060(2) . ?
Mn1 N4 2.103(2) . ?
Mn1 N1 2.173(2) . ?
Mn1 N2 2.196(2) . ?
O2 C12 1.328(3) . ?
O1 C22 1.322(3) . ?
N1 C13 1.478(3) . ?
N1 C1 1.485(3) . ?
C22 C21 1.402(3) . ?
C22 C17 1.408(3) . ?
N4 C16 1.282(3) . ?
N4 C15 1.477(3) . ?
N3 C6 1.287(3) . ?
N3 C5 1.473(3) . ?
N2 C2 1.476(4) . ?
N2 C3 1.486(3) . ?
C7 C8 1.402(3) . ?
C7 C12 1.407(3) . ?
C7 C6 1.446(3) . ?
C8 C9 1.361(4) . ?
C8 H8 0.9300 . ?
C12 C11 1.395(3) . ?
C11 C10 1.370(3) . ?
C11 H11 0.9300 . ?
C18 C19 1.364(4) . ?
C18 C17 1.395(4) . ?
C18 H18 0.9300 . ?
C6 H6 1.00(3) . ?
C17 C16 1.449(3) . ?
C27 C26 1.377(4) . ?
C27 C28 1.395(4) . ?
C27 H27 0.9300 . ?
C10 C9 1.378(4) . ?
C10 H10 0.9300 . ?
C3 C4 1.514(4) . ?
C3 H3A 0.9700 . ?
C3 H3B 0.9700 . ?
C24 C25 1.394(4) . ?
C24 C23 1.402(4) . ?
C24 H24 0.9300 . ?
C21 C20 1.371(4) . ?
C21 H21 0.9300 . ?
C23 C28 1.396(4) . ?
C23 B1 1.657(4) . ?
C2 C1 1.509(4) . ?
C2 H2A 0.9700 . ?
C2 H2B 0.9700 . ?
C36 C37 1.387(5) . ?
C36 C35 1.390(4) . ?
C36 H36 0.9300 . ?
C16 H 0.93(3) . ?
C13 C14 1.516(4) . ?
C13 H13A 0.9700 . ?
C13 H13B 0.9700 . ?
C15 C14 1.514(4) . ?
C15 H15A 0.9700 . ?
C15 H15B 0.9700 . ?
C19 C20 1.382(4) . ?
C5 C4 1.522(4) . ?
C5 H5A 0.9700 . ?
C5 H5B 0.9700 . ?
C35 C40 1.402(5) . ?
C35 B1 1.640(4) . ?
C28 H28 0.9300 . ?
C20 H20 0.9300 . ?
C14 H14A 0.9700 . ?
C14 H14B 0.9700 . ?
C25 C26 1.373(5) . ?
C25 H25 0.9300 . ?
C30 C29 1.376(4) . ?
C30 C31 1.384(5) . ?
C30 H30 0.9300 . ?
C4 H4A 0.9700 . ?
C4 H4B 0.9700 . ?
C26 H26 0.9300 . ?
C40 C39 1.395(5) . ?
C40 H40 0.9300 . ?
C29 C34 1.396(4) . ?
C29 B1 1.647(5) . ?
C37 C38 1.372(6) . ?
C37 H37 0.9300 . ?
C1 H1A 0.9700 . ?
C1 H1B 0.9700 . ?
B1 C41B 1.644(14) . ?
B1 C41A 1.664(8) . ?
C39 C38 1.368(6) . ?
C39 H39 0.9300 . ?
C31 C32 1.366(6) . ?
C31 H31 0.9300 . ?
C34 C33 1.374(6) . ?
C34 H34 0.9300 . ?
C32 C33 1.370(7) . ?
C32 H32 0.9300 . ?
C38 H38 0.9300 . ?
C33 H33 0.9300 . ?
C41A C42A 1.409(9) . ?
C41A C46A 1.414(8) . ?
C46A C45A 1.393(8) . ?
C42A C43A 1.454(15) . ?
C43A C44A 1.37(2) . ?
C44A C45A 1.365(15) . ?
C42B C43B 1.423(14) . ?
C42B C41B 1.465(15) . ?
C46B C41B 1.400(15) . ?
C46B C45B 1.49(3) . ?
C43B C44B 1.27(3) . ?
C45B C44B 1.45(5) . ?

loop_
_geom_torsion_atom_site_label_1
_geom_torsion_atom_site_label_2
_geom_torsion_atom_site_label_3
_geom_torsion_atom_site_label_4
_geom_torsion
_geom_torsion_site_symmetry_1
_geom_torsion_site_symmetry_2
_geom_torsion_site_symmetry_3
_geom_torsion_site_symmetry_4
_geom_torsion_publ_flag
N3 Mn1 O2 C12 -33.05(19) . . . . ?
N4 Mn1 O2 C12 75.64(19) . . . . ?
N1 Mn1 O2 C12 160.77(19) . . . . ?
N2 Mn1 O2 C12 -118.30(19) . . . . ?
N3 Mn1 O1 C22 66.8(2) . . . . ?
N4 Mn1 O1 C22 -41.7(2) . . . . ?
N1 Mn1 O1 C22 -127.0(2) . . . . ?
N2 Mn1 O1 C22 152.0(2) . . . . ?
Mn1 O1 C22 C21 -148.0(2) . . . . ?
Mn1 O1 C22 C17 34.0(3) . . . . ?
C12 C7 C8 C9 1.6(4) . . . . ?
C6 C7 C8 C9 172.6(2) . . . . ?
Mn1 O2 C12 C11 -156.93(18) . . . . ?
Mn1 O2 C12 C7 26.5(3) . . . . ?
C8 C7 C12 O2 173.8(2) . . . . ?
C6 C7 C12 O2 3.2(4) . . . . ?
C8 C7 C12 C11 -2.8(3) . . . . ?
C6 C7 C12 C11 -173.3(2) . . . . ?
O2 C12 C11 C10 -174.8(2) . . . . ?
C7 C12 C11 C10 1.9(4) . . . . ?
C5 N3 C6 C7 164.1(2) . . . . ?
Mn1 N3 C6 C7 -4.3(4) . . . . ?
C8 C7 C6 N3 176.0(2) . . . . ?
C12 C7 C6 N3 -13.3(4) . . . . ?
C19 C18 C17 C22 1.9(4) . . . . ?
C19 C18 C17 C16 176.3(3) . . . . ?
O1 C22 C17 C18 178.2(2) . . . . ?
C21 C22 C17 C18 0.2(4) . . . . ?
O1 C22 C17 C16 4.0(4) . . . . ?
C21 C22 C17 C16 -174.0(3) . . . . ?
C12 C11 C10 C9 0.1(4) . . . . ?
C2 N2 C3 C4 179.0(2) . . . . ?
Mn1 N2 C3 C4 -58.8(3) . . . . ?
O1 C22 C21 C20 180.0(3) . . . . ?
C17 C22 C21 C20 -1.9(4) . . . . ?
C25 C24 C23 C28 0.2(4) . . . . ?
C25 C24 C23 B1 -177.7(3) . . . . ?
C3 N2 C2 C1 170.1(2) . . . . ?
Mn1 N2 C2 C1 42.6(2) . . . . ?
C7 C8 C9 C10 0.5(4) . . . . ?
C7 C8 C9 Br2 -179.93(19) . . . . ?
C11 C10 C9 C8 -1.4(4) . . . . ?
C11 C10 C9 Br2 179.0(2) . . . . ?
C15 N4 C16 C17 167.8(3) . . . . ?
Mn1 N4 C16 C17 -4.8(4) . . . . ?
C18 C17 C16 N4 168.4(3) . . . . ?
C22 C17 C16 N4 -17.3(4) . . . . ?
C1 N1 C13 C14 177.3(2) . . . . ?
Mn1 N1 C13 C14 -59.9(3) . . . . ?
C16 N4 C15 C14 -105.9(3) . . . . ?
Mn1 N4 C15 C14 67.1(3) . . . . ?
C17 C18 C19 C20 -2.4(4) . . . . ?
C17 C18 C19 Br1 179.6(2) . . . . ?
C6 N3 C5 C4 -99.7(3) . . . . ?
Mn1 N3 C5 C4 69.4(2) . . . . ?
C37 C36 C35 C40 0.3(5) . . . . ?
C37 C36 C35 B1 -175.8(3) . . . . ?
C26 C27 C28 C23 -1.3(4) . . . . ?
C24 C23 C28 C27 0.6(4) . . . . ?
B1 C23 C28 C27 178.4(3) . . . . ?
C22 C21 C20 C19 1.5(5) . . . . ?
C18 C19 C20 C21 0.7(4) . . . . ?
Br1 C19 C20 C21 178.7(2) . . . . ?
N4 C15 C14 C13 -66.6(3) . . . . ?
N1 C13 C14 C15 65.2(3) . . . . ?
C23 C24 C25 C26 -0.4(5) . . . . ?
N2 C3 C4 C5 65.1(3) . . . . ?
N3 C5 C4 C3 -67.9(3) . . . . ?
C24 C25 C26 C27 -0.3(4) . . . . ?
C28 C27 C26 C25 1.1(4) . . . . ?
C36 C35 C40 C39 0.8(5) . . . . ?
B1 C35 C40 C39 176.8(3) . . . . ?
C31 C30 C29 C34 1.5(5) . . . . ?
C31 C30 C29 B1 175.4(3) . . . . ?
C35 C36 C37 C38 -1.4(6) . . . . ?
C13 N1 C1 C2 170.0(2) . . . . ?
Mn1 N1 C1 C2 42.1(2) . . . . ?
N2 C2 C1 N1 -58.6(3) . . . . ?
C36 C35 B1 C41B 79.6(6) . . . . ?
C40 C35 B1 C41B -96.1(6) . . . . ?
C36 C35 B1 C29 -33.2(3) . . . . ?
C40 C35 B1 C29 151.1(3) . . . . ?
C36 C35 B1 C23 -153.8(3) . . . . ?
C40 C35 B1 C23 30.4(4) . . . . ?
C36 C35 B1 C41A 89.9(4) . . . . ?
C40 C35 B1 C41A -85.8(4) . . . . ?
C30 C29 B1 C35 -75.4(3) . . . . ?
C34 C29 B1 C35 98.0(3) . . . . ?
C30 C29 B1 C41B 157.5(5) . . . . ?
C34 C29 B1 C41B -29.1(6) . . . . ?
C30 C29 B1 C23 44.2(4) . . . . ?
C34 C29 B1 C23 -142.4(3) . . . . ?
C30 C29 B1 C41A 171.3(4) . . . . ?
C34 C29 B1 C41A -15.3(5) . . . . ?
C28 C23 B1 C35 -137.4(3) . . . . ?
C24 C23 B1 C35 40.3(4) . . . . ?
C28 C23 B1 C41B -3.5(7) . . . . ?
C24 C23 B1 C41B 174.2(6) . . . . ?
C28 C23 B1 C29 104.3(3) . . . . ?
C24 C23 B1 C29 -78.0(3) . . . . ?
C28 C23 B1 C41A -26.5(5) . . . . ?
C24 C23 B1 C41A 151.2(4) . . . . ?
C35 C40 C39 C38 -0.7(6) . . . . ?
C29 C30 C31 C32 -1.5(5) . . . . ?
C30 C29 C34 C33 -0.6(6) . . . . ?
B1 C29 C34 C33 -174.5(4) . . . . ?
C30 C31 C32 C33 0.5(6) . . . . ?
C40 C39 C38 C37 -0.4(7) . . . . ?
C36 C37 C38 C39 1.4(7) . . . . ?
C31 C32 C33 C34 0.3(8) . . . . ?
C29 C34 C33 C32 -0.2(8) . . . . ?
C35 B1 C41A C42A -170.8(5) . . . . ?
C29 B1 C41A C42A -54.4(6) . . . . ?
C23 B1 C41A C42A 73.3(6) . . . . ?
C35 B1 C41A C46A 4.9(7) . . . . ?
C29 B1 C41A C46A 121.4(6) . . . . ?
C23 B1 C41A C46A -110.9(6) . . . . ?
C42A C41A C46A C45A -1.2(9) . . . . ?
B1 C41A C46A C45A -176.9(5) . . . . ?
C46A C41A C42A C43A 2.5(9) . . . . ?
B1 C41A C42A C43A 178.5(5) . . . . ?
C41A C42A C43A C44A -2.6(11) . . . . ?
C42A C43A C44A C45A 1.3(11) . . . . ?
C43A C44A C45A C46A 0.1(9) . . . . ?
C41A C46A C45A C44A -0.2(9) . . . . ?
C41B C42B C43B C44B -0.3(18) . . . . ?
C45B C46B C41B C42B -4.1(16) . . . . ?
C45B C46B C41B B1 168.7(10) . . . . ?
C43B C42B C41B C46B 2.0(15) . . . . ?
C43B C42B C41B B1 -170.4(8) . . . . ?
C35 B1 C41B C46B 19.8(12) . . . . ?
C29 B1 C41B C46B 136.7(9) . . . . ?
C23 B1 C41B C46B -107.4(9) . . . . ?
C35 B1 C41B C42B -167.5(8) . . . . ?
C29 B1 C41B C42B -50.6(10) . . . . ?
C23 B1 C41B C42B 65.2(10) . . . . ?
C41B C46B C45B C44B 5(2) . . . . ?
C42B C43B C44B C45B 1(2) . . . . ?
C46B C45B C44B C43B -4(2) . . . . ?
